data_4323575
loop_
_publ_author_name
'Lucia Carlucci'
'Gianfranco Ciani'
'Dorothea W. v. Gudenberg'
'Davide M. Proserpio'

_publ_section_title
;
 Self-Assembly of Infinite Double Helical and Tubular Coordination
 Polymers from Ag(CF3SO3) and 1,3-Bis(4-pyridyl)propane
;
_journal_name_full 'Inorganic Chemistry'
_journal_page_first 3812
_journal_page_last 3813
_journal_paper_doi 10.1021/ic970803w
_journal_volume 36
_journal_year 1997
_chemical_formula_sum 'C67 H70 Ag2 F6 N10 O6 S2'
_chemical_formula_weight 1505.2
_space_group_IT_number 2
_symmetry_cell_setting triclinic
_symmetry_space_group_name_Hall '-P 1'
_symmetry_space_group_name_H-M 'P -1'
_atom_sites_solution_hydrogens geom
_atom_sites_solution_primary direct
_atom_sites_solution_secondary difmap
_cell_angle_alpha 70.04(2)
_cell_angle_beta 83.31(3)
_cell_angle_gamma 63.57(2)
_cell_formula_units_Z 1
_cell_length_a 10.745(5)
_cell_length_b 12.039(2)
_cell_length_c 16.469(3)
_cell_measurement_reflns_used 25
_cell_measurement_temperature 293(2)
_cell_measurement_theta_max 12
_cell_measurement_theta_min 8
_cell_volume 1791.6(10)
_computing_molecular_graphics SCHAKAL
_computing_structure_refinement 'SHELXL-93 (Sheldrick, 1993)'
_computing_structure_solution SIR92
_diffrn_ambient_temperature 293(2)
_diffrn_measurement_device CAD4
_diffrn_measurement_method omega-scan
_diffrn_radiation_monochromator graphite
_diffrn_radiation_source 'fine-focus sealed tube'
_diffrn_radiation_type MoK\a
_diffrn_radiation_wavelength 0.71073
_diffrn_reflns_av_R_equivalents 0.0000
_diffrn_reflns_av_sigmaI/netI 0.0381
_diffrn_reflns_limit_h_max 12
_diffrn_reflns_limit_h_min -11
_diffrn_reflns_limit_k_max 14
_diffrn_reflns_limit_k_min -12
_diffrn_reflns_limit_l_max 19
_diffrn_reflns_limit_l_min 0
_diffrn_reflns_number 6272
_diffrn_reflns_theta_max 25
_diffrn_reflns_theta_min 3
_diffrn_standards_decay_% 6
_diffrn_standards_interval_time 2h
_diffrn_standards_number 3
_exptl_absorpt_coefficient_mu 0.675
_exptl_absorpt_correction_T_max 1.00
_exptl_absorpt_correction_T_min 0.89
_exptl_absorpt_correction_type psi-scan
_exptl_crystal_colour colourless
_exptl_crystal_density_diffrn 1.395
_exptl_crystal_description cubic
_exptl_crystal_F_000 770
_exptl_crystal_size_max 0.27
_exptl_crystal_size_mid 0.25
_exptl_crystal_size_min 0.24
_refine_diff_density_max 1.140
_refine_diff_density_min -0.551
_refine_diff_density_rms 0.100
_refine_ls_extinction_method none
_refine_ls_goodness_of_fit_obs 1.139
_refine_ls_hydrogen_treatment riding
_refine_ls_matrix_type full
_refine_ls_number_parameters 383
_refine_ls_number_reflns 2940
_refine_ls_number_restraints 12
_refine_ls_restrained_S_obs 1.158
_refine_ls_R_factor_obs 0.0965
_refine_ls_shift/esd_max -0.263
_refine_ls_shift/esd_mean 0.029
_refine_ls_structure_factor_coef Fsqd
_refine_ls_weighting_details 'w=1/[\s^2^(Fo^2^)+(0.1370P)^2^+9.1830P] where P=(Fo^2^+2Fc^2^)/3'
_refine_ls_weighting_scheme calc
_refine_ls_wR_factor_obs 0.2451
_reflns_number_observed 2639
_reflns_number_total 6272
_reflns_observed_criterion >1sigma(I)
_cod_data_source_file ic970803w_3.cif
_cod_data_source_block 3
_cod_depositor_comments
;
The following automatic conversions were performed:

'_refine_ls_weighting_scheme' value 'calc
w=1/[\s^2^(Fo^2^)+(0.1370P)^2^+9.1830P] where P=(Fo^2^+2Fc^2^)/3' was
changed to 'calc'. New tag '_refine_ls_weighting_details' was
created. The value of the new tag was set to
'w=1/[\s^2^(Fo^2^)+(0.1370P)^2^+9.1830P] where P=(Fo^2^+2Fc^2^)/3'.

Automatic conversion script
Id: cif_fix_values 3143 2015-03-26 13:38:13Z robertas 
;
_cod_original_cell_volume 1791.6(9)
_cod_database_code 4323575

loop_
_symmetry_equiv_pos_as_xyz
'x, y, z'
'-x, -y, -z'

loop_
_atom_site_aniso_label
_atom_site_aniso_U_11
_atom_site_aniso_U_22
_atom_site_aniso_U_33
_atom_site_aniso_U_23
_atom_site_aniso_U_13
_atom_site_aniso_U_12
Ag 0.1009(11) 0.0547(7) 0.0962(10) -0.0127(6) 0.0293(7) -0.0316(6)
N11 0.069(8) 0.059(7) 0.071(8) -0.015(6) 0.011(7) -0.025(6)
C12 0.077(11) 0.052(9) 0.106(13) -0.017(8) 0.039(10) -0.022(8)
C13 0.070(11) 0.065(9) 0.074(10) -0.008(8) 0.009(8) -0.031(8)
C14 0.053(9) 0.058(8) 0.070(10) -0.015(7) -0.011(7) -0.019(7)
C15 0.059(10) 0.069(10) 0.100(13) -0.017(9) 0.013(9) -0.022(8)
C16 0.091(13) 0.073(11) 0.090(12) -0.017(9) 0.025(10) -0.036(10)
C17 0.068(10) 0.071(10) 0.074(11) -0.015(8) -0.013(8) -0.018(8)
C18 0.054(9) 0.060(9) 0.134(15) -0.031(9) 0.021(9) -0.020(8)
C19 0.057(10) 0.049(8) 0.164(17) -0.019(9) 0.014(11) -0.015(7)
C110 0.056(11) 0.043(8) 0.108(15) 0.001(8) 0.017(11) -0.021(7)
C111 0.081(13) 0.076(10) 0.066(11) -0.027(8) 0.026(10) -0.032(9)
C112 0.077(12) 0.079(11) 0.081(13) -0.031(9) -0.008(10) -0.021(9)
N113 0.056(9) 0.065(8) 0.093(11) -0.012(7) 0.013(8) -0.025(7)
C114 0.069(12) 0.079(10) 0.084(12) -0.024(9) 0.001(11) -0.028(9)
C115 0.083(14) 0.079(11) 0.085(14) -0.014(10) -0.003(11) -0.036(10)
N21 0.072(9) 0.063(7) 0.090(10) -0.018(7) 0.000(9) -0.034(7)
C22 0.069(11) 0.076(10) 0.057(11) -0.013(8) 0.003(8) -0.038(8)
C23 0.064(11) 0.072(9) 0.087(13) -0.033(9) 0.004(10) -0.031(8)
C24 0.111(14) 0.057(8) 0.076(12) -0.032(8) 0.005(12) -0.051(10)
C25 0.078(13) 0.081(11) 0.061(12) -0.017(9) -0.017(10) -0.019(9)
C26 0.072(13) 0.082(11) 0.107(16) -0.029(10) 0.013(11) -0.040(10)
C27 0.132(15) 0.067(9) 0.085(12) -0.028(8) 0.002(10) -0.057(10)
C28 0.113(13) 0.066(9) 0.071(11) -0.011(8) -0.018(9) -0.043(9)
C29 0.144(16) 0.075(10) 0.059(10) -0.020(8) -0.002(10) -0.051(11)
C210 0.107(14) 0.066(10) 0.043(9) -0.008(7) -0.016(9) -0.039(10)
C211 0.107(14) 0.065(10) 0.093(13) -0.037(9) 0.023(10) -0.043(10)
C212 0.078(11) 0.070(11) 0.106(13) -0.026(9) 0.023(10) -0.028(10)
N213 0.104(11) 0.057(8) 0.074(9) -0.007(6) -0.003(8) -0.031(8)
C214 0.061(11) 0.068(10) 0.102(13) -0.004(9) -0.016(10) -0.015(9)
C215 0.080(11) 0.072(10) 0.079(11) -0.017(8) -0.018(9) -0.042(10)
F1 0.188(14) 0.231(17) 0.194(14) -0.123(13) 0.116(12) -0.096(13)
F2 0.374(32) 0.206(19) 0.262(23) 0.022(16) 0.044(22) -0.197(22)
F3 0.142(18) 1.094(102) 0.657(65) -0.704(75) -0.106(27) -0.019(33)
S 0.208(8) 0.135(6) 0.145(6) -0.054(5) 0.109(6) -0.058(6)
O1 0.132(13) 0.210(18) 0.176(16) -0.122(15) 0.036(11) -0.042(12)
O2 0.370(36) 0.114(14) 0.212(22) -0.018(14) 0.070(22) -0.091(19)
O3 0.170(26) 0.453(64) 0.695(91) -0.372(67) 0.035(39) 0.018(33)

loop_
_atom_site_label
_atom_site_type_symbol
_atom_site_fract_x
_atom_site_fract_y
_atom_site_fract_z
_atom_site_U_iso_or_equiv
_atom_site_thermal_displace_type
_atom_site_occupancy
_atom_site_calc_flag
_atom_site_refinement_flags
_atom_site_disorder_group
Ag Ag 0.04695(15) 0.44219(11) 0.69435(9) 0.0905(7) Uani 1 d . .
N11 N -0.0906(13) 0.6594(11) 0.6227(8) 0.070(3) Uani 1 d . .
C12 C -0.0408(16) 0.7305(13) 0.5602(11) 0.087(5) Uani 1 d . .
H12 H 0.0496(16) 0.6891(13) 0.5437(11) 0.104 Uiso 1 calc R .
C13 C -0.1153(16) 0.8609(14) 0.5190(10) 0.074(4) Uani 1 d . .
H13 H -0.0751(16) 0.9058(14) 0.4754(10) 0.089 Uiso 1 calc R .
C14 C -0.2509(15) 0.9284(13) 0.5409(9) 0.063(4) Uani 1 d . .
C15 C -0.3012(16) 0.8537(15) 0.6027(11) 0.082(5) Uani 1 d . .
H15 H -0.3923(16) 0.8920(15) 0.6189(11) 0.099 Uiso 1 calc R .
C16 C -0.2207(19) 0.7223(16) 0.6421(11) 0.089(5) Uani 1 d . .
H16 H -0.2598(19) 0.6751(16) 0.6848(11) 0.107 Uiso 1 calc R .
C17 C -0.3331(16) 1.0736(14) 0.5017(10) 0.077(4) Uani 1 d . .
H17A H -0.3374(16) 1.0960(14) 0.4393(10) 0.093 Uiso 1 calc R .
H17B H -0.4274(16) 1.0982(14) 0.5212(10) 0.093 Uiso 1 calc R .
C18 C -0.2739(15) 1.1507(14) 0.5239(12) 0.086(5) Uani 1 d . .
H18A H -0.1815(15) 1.1297(14) 0.5014(12) 0.103 Uiso 1 calc R .
H18B H -0.2645(15) 1.1244(14) 0.5863(12) 0.103 Uiso 1 calc R .
C19 C -0.3611(15) 1.2985(13) 0.4886(13) 0.098(6) Uani 1 d . .
H19A H -0.3828(15) 1.3238(13) 0.4276(13) 0.118 Uiso 1 calc R .
H19B H -0.3077(15) 1.3426(13) 0.4946(13) 0.118 Uiso 1 calc R .
C110 C -0.4969(17) 1.3426(13) 0.5362(14) 0.078(5) Uani 1 d . .
C111 C -0.6136(19) 1.3646(14) 0.4969(10) 0.076(5) Uani 1 d . .
H111 H -0.6095(19) 1.3568(14) 0.4423(10) 0.091 Uiso 1 calc R .
C112 C -0.7387(18) 1.3988(15) 0.5377(12) 0.081(5) Uani 1 d . .
H112 H -0.8180(18) 1.4142(15) 0.5099(12) 0.098 Uiso 1 calc R .
N113 N -0.7479(14) 1.4103(11) 0.6177(10) 0.076(4) Uani 1 d . .
C114 C -0.6348(20) 1.3949(15) 0.6512(11) 0.079(5) Uani 1 d . .
H114 H -0.6402(20) 1.4102(15) 0.7034(11) 0.095 Uiso 1 calc R .
C115 C -0.5102(19) 1.3579(15) 0.6142(13) 0.085(5) Uani 1 d . .
H115 H -0.4322(19) 1.3427(15) 0.6434(13) 0.102 Uiso 1 calc R .
N21 N 0.0459(16) 0.4047(12) 0.8421(9) 0.075(3) Uani 1 d . .
C22 C -0.0731(17) 0.4310(14) 0.8815(10) 0.068(4) Uani 1 d . .
H22 H -0.1542(17) 0.4742(14) 0.8469(10) 0.081 Uiso 1 calc R .
C23 C -0.0863(17) 0.4011(14) 0.9656(12) 0.072(4) Uani 1 d . .
H23 H -0.1740(17) 0.4238(14) 0.9887(12) 0.086 Uiso 1 calc R .
C24 C 0.0358(21) 0.3332(14) 1.0213(10) 0.073(4) Uani 1 d . .
C25 C 0.1602(18) 0.3066(15) 0.9818(11) 0.080(5) Uani 1 d . .
H25 H 0.2433(18) 0.2636(15) 1.0144(11) 0.096 Uiso 1 calc R .
C26 C 0.1604(20) 0.3435(16) 0.8949(14) 0.086(5) Uani 1 d . .
H26 H 0.2460(20) 0.3255(16) 0.8694(14) 0.103 Uiso 1 calc R .
C27 C 0.0369(20) 0.2857(14) 1.1213(10) 0.088(5) Uani 1 d . .
H27A H -0.0397(20) 0.3507(14) 1.1415(10) 0.106 Uiso 1 calc R .
H27B H 0.1234(20) 0.2712(14) 1.1451(10) 0.106 Uiso 1 calc R .
C28 C 0.0215(19) 0.1524(14) 1.1504(10) 0.083(5) Uani 1 d . .
H28A H -0.0621(19) 0.1669(14) 1.1231(10) 0.099 Uiso 1 calc R .
H28B H 0.1005(19) 0.0874(14) 1.1316(10) 0.099 Uiso 1 calc R .
C29 C 0.0140(21) 0.1016(15) 1.2475(10) 0.091(5) Uani 1 d . .
H29A H -0.0657(21) 0.1655(15) 1.2666(10) 0.109 Uiso 1 calc R .
H29B H 0.0973(21) 0.0869(15) 1.2752(10) 0.109 Uiso 1 calc R .
C210 C 0.0008(20) -0.0262(15) 1.2720(9) 0.073(4) Uani 1 d . .
C211 C -0.1226(20) -0.0342(15) 1.2882(11) 0.085(5) Uani 1 d . .
H211 H -0.2030(20) 0.0407(15) 1.2881(11) 0.102 Uiso 1 calc R .
C212 C -0.1311(18) -0.1487(16) 1.3044(11) 0.089(5) Uani 1 d . .
H212 H -0.2177(18) -0.1499(16) 1.3132(11) 0.107 Uiso 1 calc R .
N213 N -0.0155(17) -0.2628(12) 1.3081(8) 0.083(4) Uani 1 d . .
C214 C 0.1053(18) -0.2565(15) 1.2965(11) 0.087(5) Uani 1 d . .
H214 H 0.1856(18) -0.3335(15) 1.3012(11) 0.104 Uiso 1 calc R .
C215 C 0.1181(17) -0.1432(15) 1.2782(10) 0.074(4) Uani 1 d . .
H215 H 0.2055(17) -0.1440(15) 1.2697(10) 0.089 Uiso 1 calc R .
C C -0.5468(23) 0.5525(25) 0.8663(23) 0.167(10) Uiso 1 d D .
F1 F -0.6497(17) 0.6418(18) 0.8938(11) 0.197(7) Uani 1 d D .
F2 F -0.5646(28) 0.4507(20) 0.8805(15) 0.284(12) Uani 1 d D .
F3 F -0.4215(20) 0.5338(37) 0.8867(23) 0.597(44) Uani 1 d D .
S S -0.5091(10) 0.6180(8) 0.7636(5) 0.176(4) Uani 1 d D .
O1 O -0.4093(16) 0.5202(18) 0.7336(12) 0.171(7) Uani 1 d D .
O2 O -0.5374(29) 0.7483(16) 0.7289(15) 0.253(13) Uani 1 d D .
O3 O -0.6552(23) 0.6140(35) 0.7633(36) 0.448(32) Uani 1 d D .
C1S C 0.8047(100) 0.0358(98) 0.0458(57) 0.186(30) Uiso 0.50 d P .
C2S C 0.7113(83) 0.0763(72) -0.0193(49) 0.206(27) Uiso 0.50 d P .
C3S C 0.5485(69) 0.1471(63) -0.0036(40) 0.185(22) Uiso 0.50 d P .
C21S C 0.9517(23) 0.0193(29) 0.0059(22) 0.105(12) Uiso 0.50 d PG .
C22S C 1.0003(30) 0.0916(21) -0.0638(19) 0.116(17) Uiso 0.50 d PG .
C23S C 1.1403(33) 0.0401(26) -0.0823(17) 0.120(15) Uiso 0.50 d PG .
N24S N 1.2317(23) -0.0838(27) -0.0311(21) 0.102(14) Uiso 0.50 d PG .
C25S C 1.1832(27) -0.1562(19) 0.0387(17) 0.090(10) Uiso 0.50 d PG .
C26S C 1.0432(30) -0.1046(26) 0.0572(16) 0.103(15) Uiso 0.50 d PG .
C11S C 0.5127(26) 0.0633(24) 0.0689(14) 0.111(12) Uiso 0.50 d PG .
C12S C 0.4830(27) -0.0406(25) 0.0754(14) 0.100(11) Uiso 0.50 d PG .
C13S C 0.4405(26) -0.1036(21) 0.1531(18) 0.116(13) Uiso 0.50 d PG .
N14S N 0.4277(26) -0.0629(25) 0.2243(13) 0.110(10) Uiso 0.50 d PG .
C15S C 0.4574(31) 0.0409(28) 0.2179(15) 0.221(28) Uiso 0.50 d PG .
C16S C 0.4999(29) 0.1040(23) 0.1402(19) 0.099(11) Uiso 0.50 d PG .

loop_
_atom_type_symbol
_atom_type_description
_atom_type_scat_dispersion_real
_atom_type_scat_dispersion_imag
_atom_type_scat_source
C C 0.0033 0.0016 'International Tables Vol C Tables 4.2.6.8 and 6.1.1.4'
H H 0.0000 0.0000 'International Tables Vol C Tables 4.2.6.8 and 6.1.1.4'
N N 0.0061 0.0033 'International Tables Vol C Tables 4.2.6.8 and 6.1.1.4'
O O 0.0106 0.0060 'International Tables Vol C Tables 4.2.6.8 and 6.1.1.4'
F F 0.0171 0.0103 'International Tables Vol C Tables 4.2.6.8 and 6.1.1.4'
S S 0.1246 0.1234 'International Tables Vol C Tables 4.2.6.8 and 6.1.1.4'
Ag Ag -0.8971 1.1015 'International Tables Vol C Tables 4.2.6.8 and 6.1.1.4'

loop_
_geom_angle_atom_site_label_1
_geom_angle_atom_site_label_2
_geom_angle_atom_site_label_3
_geom_angle
_geom_angle_site_symmetry_1
_geom_angle_site_symmetry_3
_geom_angle_publ_flag
N11 Ag N21 110.0(4) . . ?
N11 Ag N213 126.3(5) . 2_557 ?
N21 Ag N213 99.8(4) . 2_557 ?
N11 Ag N113 100.8(4) . 1_645 ?
N21 Ag N113 121.7(6) . 1_645 ?
N213 Ag N113 99.9(5) 2_557 1_645 ?
C16 N11 C12 115.9(12) . . ?
C16 N11 Ag 123.2(10) . . ?
C12 N11 Ag 120.9(10) . . ?
N11 C12 C13 123.2(14) . . ?
C12 C13 C14 121.1(13) . . ?
C15 C14 C13 114.8(13) . . ?
C15 C14 C17 122.3(14) . . ?
C13 C14 C17 122.9(13) . . ?
C14 C15 C16 121.4(14) . . ?
N11 C16 C15 123.5(14) . . ?
C18 C17 C14 113.4(12) . . ?
C17 C18 C19 113.8(14) . . ?
C18 C19 C110 111.7(12) . . ?
C115 C110 C111 116.9(15) . . ?
C115 C110 C19 126.1(19) . . ?
C111 C110 C19 117.0(19) . . ?
C110 C111 C112 120.2(16) . . ?
N113 C112 C111 121.3(16) . . ?
C114 N113 C112 116.3(14) . . ?
C114 N113 Ag 122.2(13) . 1_465 ?
C112 N113 Ag 121.3(12) . 1_465 ?
N113 C114 C115 123.7(17) . . ?
C110 C115 C114 121.3(18) . . ?
C22 N21 C26 115.1(14) . . ?
C22 N21 Ag 119.4(12) . . ?
C26 N21 Ag 125.1(12) . . ?
C23 C22 N21 125.3(15) . . ?
C22 C23 C24 119.2(15) . . ?
C25 C24 C23 116.5(15) . . ?
C25 C24 C27 118.6(17) . . ?
C23 C24 C27 124.9(17) . . ?
C26 C25 C24 118.9(16) . . ?
C25 C26 N21 125.0(16) . . ?
C24 C27 C28 106.9(11) . . ?
C29 C28 C27 110.8(13) . . ?
C28 C29 C210 108.7(12) . . ?
C211 C210 C215 116.3(14) . . ?
C211 C210 C29 123.4(16) . . ?
C215 C210 C29 120.3(16) . . ?
C212 C211 C210 121.5(16) . . ?
C211 C212 N213 121.7(16) . . ?
C214 N213 C212 116.9(14) . . ?
C214 N213 Ag 123.6(11) . 2_557 ?
C212 N213 Ag 118.3(12) . 2_557 ?
N213 C214 C215 123.4(15) . . ?
C214 C215 C210 120.1(15) . . ?
F2 C F1 112.3(21) . . ?
F2 C F3 116.5(24) . . ?
F1 C F3 113.8(20) . . ?
F2 C S 115.2(23) . . ?
F1 C S 111.5(21) . . ?
F3 C S 84.8(22) . . ?
F2 C O3 83.6(20) . . ?
F1 C O3 89.0(18) . . ?
F3 C O3 136.8(28) . . ?
S C O3 52.2(14) . . ?
C F3 S 55.1(18) . . ?
O2 S O1 124.2(12) . . ?
O2 S O3 105.2(14) . . ?
O1 S O3 109.1(13) . . ?
O2 S C 122.0(13) . . ?
O1 S C 110.4(12) . . ?
O3 S C 70.7(20) . . ?
O2 S F3 112.8(16) . . ?
O1 S F3 94.5(11) . . ?
O3 S F3 110.7(21) . . ?
C S F3 40.0(10) . . ?
S O3 C 57.1(15) . . ?
N24S C1S C23S 165.9(100) 2_755 2_755 ?
N24S C1S C2S 53.9(100) 2_755 . ?
C23S C1S C2S 135.7(100) 2_755 . ?
N24S C1S C25S 49.1(88) 2_755 2_755 ?
C23S C1S C25S 139.0(93) 2_755 2_755 ?
C2S C1S C25S 68.6(56) . 2_755 ?
N24S C1S C21S 108.4(100) 2_755 . ?
C23S C1S C21S 79.5(73) 2_755 . ?
C2S C1S C21S 108.9(68) . . ?
C25S C1S C21S 59.8(33) 2_755 . ?
N24S C2S C1S 21.8(51) 2_755 . ?
N24S C2S C3S 106.5(61) 2_755 . ?
C1S C2S C3S 118.8(72) . . ?
N24S C2S C25S 53.3(39) 2_755 2_755 ?
C1S C2S C25S 64.3(57) . 2_755 ?
C3S C2S C25S 122.1(54) . 2_755 ?
C11S C3S C2S 109.7(51) . . ?
C21S C21S C26S 79.2(44) 2_755 2_755 ?
C21S C21S C22S 76.2(39) 2_755 2_755 ?
C26S C21S C22S 155.4(39) 2_755 2_755 ?
C21S C21S C22S 61.8(29) 2_755 . ?
C26S C21S C22S 17.5(25) 2_755 . ?
C22S C21S C22S 138.0(23) 2_755 . ?
C21S C21S C26S 58.2(29) 2_755 . ?
C26S C21S C26S 137.4(25) 2_755 . ?
C22S C21S C26S 18.1(23) 2_755 . ?
C22S C21S C26S 120.0 . . ?
C21S C21S C1S 161.3(58) 2_755 . ?
C26S C21S C1S 118.9(45) 2_755 . ?
C22S C21S C1S 85.4(41) 2_755 . ?
C22S C21S C1S 136.4(39) . . ?
C26S C21S C1S 103.5(39) . . ?
C21S C21S C25S 135.6(59) 2_755 2_755 ?
C26S C21S C25S 56.4(21) 2_755 2_755 ?
C22S C21S C25S 148.1(38) 2_755 2_755 ?
C22S C21S C25S 73.9(34) . 2_755 ?
C26S C21S C25S 166.1(34) . 2_755 ?
C1S C21S C25S 62.6(43) . 2_755 ?
C21S C21S C23S 130.7(56) 2_755 2_755 ?
C26S C21S C23S 150.1(34) 2_755 2_755 ?
C22S C21S C23S 54.4(22) 2_755 2_755 ?
C22S C21S C23S 167.5(31) . 2_755 ?
C26S C21S C23S 72.5(31) . 2_755 ?
C1S C21S C23S 31.1(39) . 2_755 ?
C25S C21S C23S 93.7(22) 2_755 2_755 ?
C21S C21S N24S 176.9(67) 2_755 2_755 ?
C26S C21S N24S 103.5(30) 2_755 2_755 ?
C22S C21S N24S 101.0(32) 2_755 2_755 ?
C22S C21S N24S 120.9(35) . 2_755 ?
C26S C21S N24S 119.1(35) . 2_755 ?
C1S C21S N24S 15.7(41) . 2_755 ?
C25S C21S N24S 47.1(11) 2_755 2_755 ?
C23S C21S N24S 46.6(12) 2_755 2_755 ?
C26S C22S C21S 98.0(74) 2_755 2_755 ?
C26S C22S C23S 175.5(77) 2_755 . ?
C21S C22S C23S 78.0(20) 2_755 . ?
C26S C22S C21S 56.1(66) 2_755 . ?
C21S C22S C21S 42.0(20) 2_755 . ?
C23S C22S C21S 120.0 . . ?
C26S C22S C25S 3.4(49) 2_755 2_755 ?
C21S C22S C25S 101.0(39) 2_755 2_755 ?
C23S C22S C25S 178.9(31) . 2_755 ?
C21S C22S C25S 59.1(28) . 2_755 ?
C1S C23S N24S 5.2(72) 2_755 . ?
C1S C23S C22S 116.7(62) 2_755 . ?
N24S C23S C22S 120.0 . . ?
C1S C23S C21S 69.4(59) 2_755 2_755 ?
N24S C23S C21S 72.5(14) . 2_755 ?
C22S C23S C21S 47.5(14) . 2_755 ?
C1S C23S C26S 115.9(67) 2_755 2_755 ?
N24S C23S C26S 119.1(16) . 2_755 ?
C22S C23S C26S 1.1(19) . 2_755 ?
C21S C23S C26S 46.6(12) 2_755 2_755 ?
C1S N24S C2S 104.3(100) 2_755 2_755 ?
C1S N24S C23S 8.8(100) 2_755 . ?
C2S N24S C23S 110.7(42) 2_755 . ?
C1S N24S C25S 114.4(100) 2_755 . ?
C2S N24S C25S 85.8(42) 2_755 . ?
C23S N24S C25S 120.0 . . ?
C1S N24S C21S 55.9(100) 2_755 2_755 ?
C2S N24S C21S 106.5(43) 2_755 2_755 ?
C23S N24S C21S 60.9(15) . 2_755 ?
C25S N24S C21S 59.1(15) . 2_755 ?
N24S C25S C26S 120.0 . . ?
N24S C25S C1S 16.5(36) . 2_755 ?
C26S C25S C1S 103.7(36) . 2_755 ?
N24S C25S C21S 73.9(17) . 2_755 ?
C26S C25S C21S 46.1(17) . 2_755 ?
C1S C25S C21S 57.6(32) 2_755 2_755 ?
N24S C25S C22S 120.9(17) . 2_755 ?
C26S C25S C22S 1.1(19) . 2_755 ?
C1S C25S C22S 104.6(37) 2_755 2_755 ?
C21S C25S C22S 47.1(12) 2_755 2_755 ?
N24S C25S C2S 40.9(27) . 2_755 ?
C26S C25S C2S 125.9(28) . 2_755 ?
C21S C25S C2S 91.5(30) 2_755 2_755 ?
C22S C25S C2S 126.9(32) 2_755 2_755 ?
C22S C26S C21S 106.4(77) 2_755 2_755 ?
C22S C26S C25S 175.5(80) 2_755 . ?
C21S C26S C25S 77.5(20) 2_755 . ?
C22S C26S C21S 63.9(71) 2_755 . ?
C21S C26S C21S 42.6(20) 2_755 . ?
C25S C26S C21S 120.0 . . ?
C22S C26S C23S 3.4(50) 2_755 2_755 ?
C21S C26S C23S 103.5(37) 2_755 2_755 ?
C25S C26S C23S 178.9(32) . 2_755 ?
C21S C26S C23S 60.9(28) . 2_755 ?
C12S C11S C16S 120.0 . . ?
C12S C11S C3S 130.3(32) . . ?
C16S C11S C3S 109.6(32) . . ?
C13S C12S C11S 120.0 . . ?
N14S C13S C12S 120.0 . . ?
C15S N14S C13S 120.0 . . ?
C16S C15S N14S 120.0 . . ?
C15S C16S C11S 120.0 . . ?

loop_
_geom_bond_atom_site_label_1
_geom_bond_atom_site_label_2
_geom_bond_distance
_geom_bond_site_symmetry_2
_geom_bond_publ_flag
Ag N11 2.296(11) . ?
Ag N21 2.318(13) . ?
Ag N213 2.344(13) 2_557 ?
Ag N113 2.352(12) 1_645 ?
N11 C16 1.32(2) . ?
N11 C12 1.33(2) . ?
C12 C13 1.36(2) . ?
C13 C14 1.39(2) . ?
C14 C15 1.35(2) . ?
C14 C17 1.50(2) . ?
C15 C16 1.37(2) . ?
C17 C18 1.49(2) . ?
C18 C19 1.52(2) . ?
C19 C110 1.53(2) . ?
C110 C115 1.34(2) . ?
C110 C111 1.36(2) . ?
C111 C112 1.38(2) . ?
C112 N113 1.36(2) . ?
N113 C114 1.30(2) . ?
N113 Ag 2.352(12) 1_465 ?
C114 C115 1.35(2) . ?
N21 C22 1.32(2) . ?
N21 C26 1.35(2) . ?
C22 C23 1.32(2) . ?
C23 C24 1.43(2) . ?
C24 C25 1.37(2) . ?
C24 C27 1.55(2) . ?
C25 C26 1.35(2) . ?
C27 C28 1.59(2) . ?
C28 C29 1.51(2) . ?
C29 C210 1.52(2) . ?
C210 C211 1.36(2) . ?
C210 C215 1.39(2) . ?
C211 C212 1.36(2) . ?
C212 N213 1.37(2) . ?
N213 C214 1.32(2) . ?
N213 Ag 2.344(13) 2_557 ?
C214 C215 1.36(2) . ?
C F2 1.26(2) . ?
C F1 1.32(2) . ?
C F3 1.33(2) . ?
C S 1.69(3) . ?
C O3 1.90(5) . ?
F3 S 2.05(3) . ?
S O2 1.37(2) . ?
S O1 1.389(14) . ?
S O3 1.59(2) . ?
C1S N24S 0.52(12) 2_755 ?
C1S C23S 0.88(12) 2_755 ?
C1S C2S 1.36(10) . ?
C1S C25S 1.67(10) 2_755 ?
C1S C21S 1.59(8) . ?
C2S N24S 1.14(12) 2_755 ?
C2S C3S 1.60(8) . ?
C2S C25S 1.73(9) 2_755 ?
C3S C11S 1.42(6) . ?
C21S C21S 0.96(4) 2_755 ?
C21S C26S 1.20(6) 2_755 ?
C21S C22S 1.26(6) 2_755 ?
C21S C22S 1.39 . ?
C21S C26S 1.39 . ?
C21S C25S 1.63(5) 2_755 ?
C21S C23S 1.67(5) 2_755 ?
C21S N24S 1.82(4) 2_755 ?
C22S C26S 0.44(6) 2_755 ?
C22S C21S 1.26(5) 2_755 ?
C22S C23S 1.39 . ?
C22S C25S 1.82(6) 2_755 ?
C23S C1S 0.88(10) 2_755 ?
C23S N24S 1.39 . ?
C23S C21S 1.67(5) 2_755 ?
C23S C26S 1.82(6) 2_755 ?
N24S C1S 0.52(10) 2_755 ?
N24S C2S 1.14(8) 2_755 ?
N24S C25S 1.39 . ?
N24S C21S 1.82(4) 2_755 ?
C25S C26S 1.39 . ?
C25S C1S 1.67(9) 2_755 ?
C25S C21S 1.63(4) 2_755 ?
C25S C22S 1.82(6) 2_755 ?
C25S C2S 1.73(8) 2_755 ?
C26S C22S 0.43(5) 2_755 ?
C26S C21S 1.20(5) 2_755 ?
C26S C23S 1.82(6) 2_755 ?
C11S C12S 1.39 . ?
C11S C16S 1.39 . ?
C12S C13S 1.39 . ?
C13S N14S 1.39 . ?
N14S C15S 1.39 . ?
C15S C16S 1.39 . ?
